data_4120433
loop_
_publ_author_name
'Murdock, Christopher R.'
'McNutt, Nicholas W.'
'Keffer, David J.'
'Jenkins, David M.'

_publ_section_title
;
 Rotating phenyl rings as a guest-dependent switch in two-dimensional
 metal-organic frameworks.
;
_journal_issue 2
_journal_name_full 'Journal of the American Chemical Society'
_journal_page_first 671
_journal_page_last 678
_journal_paper_doi 10.1021/ja4088709
_journal_volume 136
_journal_year 2014
_chemical_formula_sum 'C36 H52 Cl2 Cu2 N16 O13'
_chemical_formula_weight 1114.92
_chemical_name_systematic
; 
 ? 
;
_space_group_IT_number 12
_symmetry_cell_setting monoclinic
_symmetry_space_group_name_Hall '-C 2y'
_symmetry_space_group_name_H-M 'C 1 2/m 1'
_atom_sites_solution_hydrogens geom
_atom_sites_solution_primary direct
_atom_sites_solution_secondary difmap
_audit_creation_method SHELXL-97
_cell_angle_alpha 90.00
_cell_angle_beta 116.799(3)
_cell_angle_gamma 90.00
_cell_formula_units_Z 2
_cell_length_a 21.5868(10)
_cell_length_b 7.3214(3)
_cell_length_c 18.2301(10)
_cell_measurement_temperature 100(2)
_cell_volume 2571.7(2)
_computing_structure_refinement 'SHELXL-97 (Sheldrick, 1997)'
_computing_structure_solution 'SHELXS-97 (Sheldrick, 1990)'
_diffrn_ambient_temperature 100(2)
_diffrn_measured_fraction_theta_full 0.996
_diffrn_measured_fraction_theta_max 0.996
_diffrn_measurement_device_type 'Bruker-AXS Smart Apex II'
_diffrn_measurement_method '\w scan'
_diffrn_radiation_monochromator graphite
_diffrn_radiation_source 'fine-focus sealed tube'
_diffrn_radiation_type MoK\a
_diffrn_radiation_wavelength 0.71073
_diffrn_reflns_av_R_equivalents 0.0354
_diffrn_reflns_av_sigmaI/netI 0.0359
_diffrn_reflns_limit_h_max 26
_diffrn_reflns_limit_h_min -26
_diffrn_reflns_limit_k_max 8
_diffrn_reflns_limit_k_min -8
_diffrn_reflns_limit_l_max 17
_diffrn_reflns_limit_l_min -22
_diffrn_reflns_number 11153
_diffrn_reflns_theta_full 25.54
_diffrn_reflns_theta_max 25.54
_diffrn_reflns_theta_min 1.91
_exptl_absorpt_coefficient_mu 1.003
_exptl_absorpt_correction_T_max 0.9900
_exptl_absorpt_correction_T_min 0.8560
_exptl_absorpt_correction_type multi-scan
_exptl_absorpt_process_details SADABS
_exptl_crystal_colour colourless
_exptl_crystal_density_diffrn 1.440
_exptl_crystal_density_method 'not measured'
_exptl_crystal_description plate
_exptl_crystal_F_000 1152
_exptl_crystal_size_max 0.16
_exptl_crystal_size_mid 0.08
_exptl_crystal_size_min 0.01
_refine_diff_density_max 2.830
_refine_diff_density_min -1.009
_refine_diff_density_rms 0.211
_refine_ls_extinction_method none
_refine_ls_goodness_of_fit_ref 1.095
_refine_ls_hydrogen_treatment constr
_refine_ls_matrix_type full
_refine_ls_number_parameters 187
_refine_ls_number_reflns 2593
_refine_ls_number_restraints 1
_refine_ls_restrained_S_all 1.096
_refine_ls_R_factor_all 0.1354
_refine_ls_R_factor_gt 0.1130
_refine_ls_shift/su_max 0.000
_refine_ls_shift/su_mean 0.000
_refine_ls_structure_factor_coef Fsqd
_refine_ls_weighting_details 'calc w=1/[\s^2^(Fo^2^)+(0.1859P)^2^+51.0592P] where P=(Fo^2^+2Fc^2^)/3'
_refine_ls_weighting_scheme calc
_refine_ls_wR_factor_gt 0.3167
_refine_ls_wR_factor_ref 0.3414
_reflns_number_gt 2011
_reflns_number_total 2593
_reflns_threshold_expression >2sigma(I)
_cod_data_source_file ja4088709_si_002.cif
_cod_data_source_block 4
_cod_original_sg_symbol_H-M 'c 2/m'
_cod_database_code 4120433

loop_
_symmetry_equiv_pos_as_xyz
'x, y, z'
'-x, y, -z'
'x+1/2, y+1/2, z'
'-x+1/2, y+1/2, -z'
'-x, -y, -z'
'x, -y, z'
'-x+1/2, -y+1/2, -z'
'x+1/2, -y+1/2, z'

loop_
_atom_site_label
_atom_site_type_symbol
_atom_site_fract_x
_atom_site_fract_y
_atom_site_fract_z
_atom_site_U_iso_or_equiv
_atom_site_adp_type
_atom_site_occupancy
_atom_site_symmetry_multiplicity
_atom_site_calc_flag
_atom_site_refinement_flags
Cu1 Cu 0.5000 0.74812(17) 0.5000 0.0418(6) Uani 1 2 d S
N2 N 0.4213(3) 0.5938(9) 0.4173(4) 0.0312(14) Uani 1 1 d .
C1 C 0.0810(5) 0.5000 0.2250(7) 0.030(2) Uani 1 2 d S
N3 N 0.3375(4) 0.5000 0.3012(6) 0.032(2) Uani 1 2 d S
C4 C 0.2097(5) 0.5000 0.2229(6) 0.027(2) Uani 1 2 d S
C6 C 0.1149(4) 0.6636(10) 0.2252(5) 0.0326(17) Uani 1 1 d .
H6 H 0.0938 0.7769 0.2261 0.039 Uiso 1 1 calc R
Cl2 Cl 0.43304(13) 0.5000 0.16710(16) 0.0302(7) Uani 1 2 d S
C9 C 0.3072(6) 0.0000 0.1592(7) 0.027(2) Uani 1 2 d S
H9 H 0.3530 0.0000 0.1644 0.033 Uiso 1 2 calc SR
N5 N 0.2553(5) 0.0000 0.0823(6) 0.040(2) Uani 1 2 d S
C7 C 0.0119(7) 0.5000 0.2214(9) 0.049(3) Uani 1 2 d S
H7A H -0.0139 0.3907 0.1909 0.059 Uiso 0.50 1 calc PR
H7B H -0.0139 0.6093 0.1909 0.059 Uiso 0.50 1 calc PR
C2 C 0.3708(4) 0.6458(13) 0.3474(6) 0.043(2) Uani 1 1 d .
H2 H 0.3592 0.7694 0.3312 0.051 Uiso 1 1 calc R
C5 C 0.1783(4) 0.6624(11) 0.2241(5) 0.0327(17) Uani 1 1 d .
H5 H 0.2004 0.7746 0.2241 0.039 Uiso 1 1 calc R
C3 C 0.2776(6) 0.5000 0.2181(7) 0.045(3) Uani 1 2 d S
H3A H 0.2800 0.3906 0.1876 0.054 Uiso 0.50 1 calc PR
H3B H 0.2800 0.6094 0.1876 0.054 Uiso 0.50 1 calc PR
C8 C 0.0177(5) 0.6444(12) 0.3525(8) 0.055(3) Uani 1 1 d .
H8 H 0.0174 0.7680 0.3366 0.066 Uiso 1 1 calc R
C11 C 0.1836(8) 0.0000 0.0675(10) 0.079(6) Uani 1 2 d S
H11A H 0.1532 0.0000 0.0082 0.119 Uiso 1 2 calc SR
H11B H 0.1745 0.1093 0.0922 0.119 Uiso 0.50 1 calc PR
H11C H 0.1745 -0.1093 0.0922 0.119 Uiso 0.50 1 calc PR
C10 C 0.2700(11) 0.0000 0.0096(9) 0.065(5) Uani 1 2 d S
H10A H 0.2261 0.0000 -0.0409 0.097 Uiso 1 2 calc SR
H10B H 0.2967 -0.1093 0.0111 0.097 Uiso 0.50 1 calc PR
H10C H 0.2967 0.1093 0.0111 0.097 Uiso 0.50 1 calc PR
N4 N 0.0153(5) 0.5000 0.3057(8) 0.045(3) Uani 1 2 d S
N1 N 0.5203(4) 0.9057(9) 0.4221(5) 0.0435(19) Uani 1 1 d .
O1 O 0.3019(4) 0.0000 0.2227(5) 0.039(2) Uani 1 2 d S
O2 O 0.3913(4) 0.3431(9) 0.1498(7) 0.077(3) Uani 1 1 d .
O4 O 0.4882(10) 0.5000 0.2471(7) 0.103(6) Uani 1 2 d S
O3 O 0.4672(7) 0.5000 0.1171(10) 0.088(4) Uani 1 2 d S
N6 N 0.7602(5) 1.0000 0.5243(6) 0.032(2) Uani 1 2 d SD
C12 C 0.8255(9) 1.0000 0.5551(13) 0.075(5) Uani 1 2 d S
H12 H 0.8422 1.0000 0.5150 0.090 Uiso 1 2 calc SR
C14 C 0.7201(9) 1.0000 0.5742(16) 0.152(16) Uani 1 2 d SD
H14A H 0.6702 1.0000 0.5371 0.228 Uiso 1 2 calc SR
H14B H 0.7321 1.1093 0.6089 0.228 Uiso 0.50 1 calc PR
H14C H 0.7321 0.8907 0.6089 0.228 Uiso 0.50 1 calc PR
C13 C 0.719(2) 1.0000 0.4394(11) 0.154(16) Uani 1 2 d S
H13A H 0.6700 1.0000 0.4272 0.232 Uiso 1 2 calc SR
H13B H 0.7292 0.8907 0.4157 0.232 Uiso 0.50 1 calc PR
H13C H 0.7292 1.1093 0.4157 0.232 Uiso 0.50 1 calc PR
O6 O 0.8671(10) 1.0000 0.6182(12) 0.101(5) Uani 1 2 d S
O10 O 1.0000 0.5000 0.0000 0.071(5) Uani 1 4 d S

loop_
_atom_site_aniso_label
_atom_site_aniso_U_11
_atom_site_aniso_U_22
_atom_site_aniso_U_33
_atom_site_aniso_U_23
_atom_site_aniso_U_13
_atom_site_aniso_U_12
Cu1 0.0362(9) 0.0103(7) 0.0639(11) 0.000 0.0094(7) 0.000
N2 0.029(3) 0.016(3) 0.047(4) 0.007(3) 0.016(3) 0.001(3)
C1 0.022(5) 0.019(5) 0.043(6) 0.000 0.009(5) 0.000
N3 0.022(4) 0.040(6) 0.037(5) 0.000 0.016(4) 0.000
C4 0.018(5) 0.045(7) 0.015(4) 0.000 0.005(4) 0.000
C6 0.032(4) 0.012(4) 0.050(5) -0.003(3) 0.016(3) 0.000(3)
Cl2 0.0321(14) 0.0208(13) 0.0365(14) 0.000 0.0145(11) 0.000
C9 0.029(5) 0.009(4) 0.043(6) 0.000 0.014(5) 0.000
N5 0.044(6) 0.023(5) 0.034(5) 0.000 -0.001(4) 0.000
C7 0.031(6) 0.034(7) 0.071(9) 0.000 0.013(6) 0.000
C2 0.026(4) 0.031(4) 0.061(5) 0.017(4) 0.011(4) -0.004(3)
C5 0.041(4) 0.021(4) 0.040(4) -0.002(3) 0.021(4) -0.011(3)
C3 0.028(6) 0.078(10) 0.031(6) 0.000 0.016(5) 0.000
C8 0.056(6) 0.017(4) 0.106(9) 0.008(5) 0.049(6) 0.013(4)
C11 0.047(9) 0.103(15) 0.053(9) 0.000 -0.009(7) 0.000
C10 0.112(14) 0.032(7) 0.040(7) 0.000 0.025(8) 0.000
N4 0.020(5) 0.035(6) 0.086(8) 0.000 0.029(5) 0.000
N1 0.034(4) 0.012(3) 0.087(6) -0.001(4) 0.029(4) -0.005(3)
O1 0.035(4) 0.027(4) 0.038(4) 0.000 0.002(4) 0.000
O2 0.049(4) 0.019(4) 0.161(8) 0.003(4) 0.044(5) -0.008(3)
O4 0.162(15) 0.061(8) 0.047(6) 0.000 0.013(8) 0.000
O3 0.087(9) 0.094(10) 0.122(11) 0.000 0.080(9) 0.000
N6 0.030(5) 0.027(5) 0.029(5) 0.000 0.004(4) 0.000
C12 0.045(9) 0.106(16) 0.068(11) 0.000 0.022(9) 0.000
C14 0.029(8) 0.027(9) 0.36(5) 0.000 0.056(16) 0.000
C13 0.31(4) 0.055(12) 0.034(9) 0.000 0.022(16) 0.000
O6 0.104(12) 0.069(9) 0.133(14) 0.000 0.057(11) 0.000
O10 0.081(11) 0.097(13) 0.045(8) 0.000 0.036(8) 0.000

loop_
_atom_type_symbol
_atom_type_description
_atom_type_scat_dispersion_real
_atom_type_scat_dispersion_imag
_atom_type_scat_source
C C 0.0033 0.0016 'International Tables Vol C Tables 4.2.6.8 and 6.1.1.4'
H H 0.0000 0.0000 'International Tables Vol C Tables 4.2.6.8 and 6.1.1.4'
N N 0.0061 0.0033 'International Tables Vol C Tables 4.2.6.8 and 6.1.1.4'
O O 0.0106 0.0060 'International Tables Vol C Tables 4.2.6.8 and 6.1.1.4'
Cl Cl 0.1484 0.1585 'International Tables Vol C Tables 4.2.6.8 and 6.1.1.4'
Cu Cu 0.3201 1.2651 'International Tables Vol C Tables 4.2.6.8 and 6.1.1.4'

loop_
_geom_angle_atom_site_label_1
_geom_angle_atom_site_label_2
_geom_angle_atom_site_label_3
_geom_angle
_geom_angle_site_symmetry_1
_geom_angle_site_symmetry_3
N1 Cu1 N1 110.6(4) 2_656 .
N1 Cu1 N2 117.7(3) 2_656 .
N1 Cu1 N2 99.7(3) . .
N1 Cu1 N2 99.7(3) 2_656 2_656
N1 Cu1 N2 117.7(3) . 2_656
N2 Cu1 N2 112.4(4) . 2_656
C2 N2 N2 107.0(5) . 6_565
C2 N2 Cu1 127.8(6) . .
N2 N2 Cu1 123.78(18) 6_565 .
C6 C1 C6 117.3(9) . 6_565
C6 C1 C7 121.3(5) . .
C6 C1 C7 121.3(5) 6_565 .
C2 N3 C2 104.6(9) . 6_565
C2 N3 C3 127.7(5) . .
C2 N3 C3 127.7(5) 6_565 .
C5 C4 C5 119.9(9) 6_565 .
C5 C4 C3 120.0(5) 6_565 .
C5 C4 C3 120.0(5) . .
C5 C6 C1 121.0(7) . .
C5 C6 H6 119.5 . .
C1 C6 H6 119.5 . .
O2 Cl2 O2 109.7(6) . 6_565
O2 Cl2 O3 108.9(5) . .
O2 Cl2 O3 108.9(5) 6_565 .
O2 Cl2 O4 113.0(6) . .
O2 Cl2 O4 113.0(6) 6_565 .
O3 Cl2 O4 103.1(10) . .
O1 C9 N5 127.1(11) . .
O1 C9 H9 116.5 . .
N5 C9 H9 116.5 . .
C9 N5 C11 120.8(12) . .
C9 N5 C10 121.0(12) . .
C11 N5 C10 118.1(12) . .
C1 C7 N4 112.0(10) . .
C1 C7 H7A 109.2 . .
N4 C7 H7A 109.2 . .
C1 C7 H7B 109.2 . .
N4 C7 H7B 109.2 . .
H7A C7 H7B 107.9 . .
N2 C2 N3 110.7(8) . .
N2 C2 H2 124.6 . .
N3 C2 H2 124.6 . .
C4 C5 C6 120.4(7) . .
C4 C5 H5 119.8 . .
C6 C5 H5 119.8 . .
N3 C3 C4 111.3(9) . .
N3 C3 H3A 109.4 . .
C4 C3 H3A 109.4 . .
N3 C3 H3B 109.4 . .
C4 C3 H3B 109.4 . .
H3A C3 H3B 108.0 . .
N1 C8 N4 111.8(8) 8_465 .
N1 C8 H8 124.1 8_465 .
N4 C8 H8 124.1 . .
N5 C11 H11A 109.5 . .
N5 C11 H11B 109.5 . .
H11A C11 H11B 109.5 . .
N5 C11 H11C 109.5 . .
H11A C11 H11C 109.5 . .
H11B C11 H11C 109.5 . .
N5 C10 H10A 109.5 . .
N5 C10 H10B 109.5 . .
H10A C10 H10B 109.5 . .
N5 C10 H10C 109.5 . .
H10A C10 H10C 109.5 . .
H10B C10 H10C 109.5 . .
C8 N4 C8 103.6(12) . 6_565
C8 N4 C7 128.2(6) . .
C8 N4 C7 128.2(6) 6_565 .
C8 N1 N1 106.4(5) 8_565 6_575
C8 N1 Cu1 126.7(6) 8_565 .
N1 N1 Cu1 124.7(2) 6_575 .
C12 N6 C13 121(2) . .
C12 N6 C14 124.1(14) . .
C13 N6 C14 115(2) . .
O6 C12 N6 134(2) . .
O6 C12 H12 113.2 . .
N6 C12 H12 113.2 . .
N6 C14 H14A 109.5 . .
N6 C14 H14B 109.5 . .
H14A C14 H14B 109.5 . .
N6 C14 H14C 109.5 . .
H14A C14 H14C 109.5 . .
H14B C14 H14C 109.5 . .
N6 C13 H13A 109.5 . .
N6 C13 H13B 109.5 . .
H13A C13 H13B 109.5 . .
N6 C13 H13C 109.5 . .
H13A C13 H13C 109.5 . .
H13B C13 H13C 109.5 . .

loop_
_geom_bond_atom_site_label_1
_geom_bond_atom_site_label_2
_geom_bond_distance
_geom_bond_site_symmetry_2
Cu1 N1 2.025(8) 2_656
Cu1 N1 2.025(8) .
Cu1 N2 2.032(6) .
Cu1 N2 2.032(6) 2_656
N2 C2 1.304(11) .
N2 N2 1.373(13) 6_565
C1 C6 1.403(9) .
C1 C6 1.403(9) 6_565
C1 C7 1.463(16) .
N3 C2 1.349(11) .
N3 C2 1.349(11) 6_565
N3 C3 1.484(15) .
C4 C5 1.373(9) 6_565
C4 C5 1.373(9) .
C4 C3 1.507(14) .
C6 C5 1.378(11) .
C6 H6 0.9500 .
Cl2 O2 1.405(7) .
Cl2 O2 1.405(7) 6_565
Cl2 O3 1.406(12) .
Cl2 O4 1.406(14) .
C9 O1 1.214(14) .
C9 N5 1.342(14) .
C9 H9 0.9500 .
N5 C11 1.45(2) .
N5 C10 1.494(19) .
C7 N4 1.506(19) .
C7 H7A 0.9900 .
C7 H7B 0.9900 .
C2 H2 0.9500 .
C5 H5 0.9500 .
C3 H3A 0.9900 .
C3 H3B 0.9900 .
C8 N1 1.296(13) 8_465
C8 N4 1.345(13) .
C8 H8 0.9500 .
C11 H11A 0.9800 .
C11 H11B 0.9800 .
C11 H11C 0.9800 .
C10 H10A 0.9800 .
C10 H10B 0.9800 .
C10 H10C 0.9800 .
N4 C8 1.345(13) 6_565
N1 C8 1.296(13) 8_565
N1 N1 1.381(14) 6_575
N6 C12 1.26(2) .
N6 C13 1.39(2) .
N6 C14 1.512(18) .
C12 O6 1.09(2) .
C12 H12 0.9500 .
C14 H14A 0.9800 .
C14 H14B 0.9800 .
C14 H14C 0.9800 .
C13 H13A 0.9800 .
C13 H13B 0.9800 .
C13 H13C 0.9800 .
